data_7710427
loop_
_publ_author_name
'Greijer, Bj\"orn H'
'Nestor, Gustav'
'Eriksson, Jan E.'
'Seisenbaeva, Gulaim A.'
'Kessler, Vadim G.'

_publ_section_title
;
 Factors influencing stoichiometry and stability of polyoxometalate -
 peptide complexes.
;
_journal_issue 24
_journal_name_full 'Dalton transactions (Cambridge, England : 2003)'
_journal_page_first 9511
_journal_page_last 9521
_journal_paper_doi 10.1039/d2dt00717g
_journal_volume 51
_journal_year 2022
_chemical_formula_sum 'C8 H36 Mo12 N4 Na O55 P'
_chemical_formula_weight 2273.65
_space_group_crystal_system orthorhombic
_space_group_IT_number 61
_space_group_name_Hall '-P 2ac 2ab'
_space_group_name_H-M_alt 'P b c a'
_atom_sites_solution_hydrogens geom
_audit_creation_method SHELXL-2018/3
_audit_update_record
;
2022-02-10 deposited with the CCDC.	2022-06-07 downloaded from the CCDC.
;
_cell_angle_alpha 90
_cell_angle_beta 90
_cell_angle_gamma 90
_cell_formula_units_Z 8
_cell_length_a 17.3441(13)
_cell_length_b 23.078(2)
_cell_length_c 25.295(2)
_cell_measurement_reflns_used 9614
_cell_measurement_temperature 296(2)
_cell_measurement_theta_max 29.15
_cell_measurement_theta_min 2.27
_cell_volume 10124.8(14)
_computing_cell_refinement 'Bruker SAINT'
_computing_data_collection 'Bruker APEX2'
_computing_data_reduction 'Bruker SAINT'
_computing_molecular_graphics 'Bruker SHELXTL'
_computing_publication_material 'Bruker SHELXTL'
_computing_structure_refinement 'SHELXL-2018/3 (Sheldrick, 2018)'
_computing_structure_solution 'SHELXS-97 (Sheldrick, 2008)'
_diffrn_ambient_temperature 296(2)
_diffrn_measured_fraction_theta_full 0.998
_diffrn_measured_fraction_theta_max 0.998
_diffrn_measurement_device_type 'Bruker SMART Apex-II CCD'
_diffrn_measurement_method 'omega scan'
_diffrn_radiation_type MoK\a
_diffrn_radiation_wavelength 0.71073
_diffrn_reflns_av_R_equivalents 0.0530
_diffrn_reflns_av_unetI/netI 0.0338
_diffrn_reflns_Laue_measured_fraction_full 0.998
_diffrn_reflns_Laue_measured_fraction_max 0.998
_diffrn_reflns_limit_h_max 20
_diffrn_reflns_limit_h_min -20
_diffrn_reflns_limit_k_max 27
_diffrn_reflns_limit_k_min -27
_diffrn_reflns_limit_l_max 30
_diffrn_reflns_limit_l_min -27
_diffrn_reflns_number 68807
_diffrn_reflns_point_group_measured_fraction_full 0.998
_diffrn_reflns_point_group_measured_fraction_max 0.998
_diffrn_reflns_theta_full 25.025
_diffrn_reflns_theta_max 25.025
_diffrn_reflns_theta_min 2.268
_diffrn_source 'sealed tube'
_exptl_absorpt_coefficient_mu 3.043
_exptl_absorpt_correction_T_max 0.581
_exptl_absorpt_correction_T_min 0.483
_exptl_absorpt_correction_type empirical
_exptl_absorpt_process_details 'Bruker SADABS'
_exptl_crystal_colour yellow
_exptl_crystal_density_diffrn 2.983
_exptl_crystal_density_meas ?
_exptl_crystal_density_method 'not measured'
_exptl_crystal_description block
_exptl_crystal_F_000 8656
_exptl_crystal_size_max 0.280
_exptl_crystal_size_mid 0.220
_exptl_crystal_size_min 0.200
_exptl_transmission_factor_max 0.581
_exptl_transmission_factor_min 0.483
_refine_diff_density_max 1.115
_refine_diff_density_min -1.263
_refine_diff_density_rms 0.198
_refine_ls_extinction_method none
_refine_ls_goodness_of_fit_ref 1.008
_refine_ls_hydrogen_treatment constr
_refine_ls_matrix_type full
_refine_ls_number_parameters 721
_refine_ls_number_reflns 8916
_refine_ls_number_restraints 730
_refine_ls_restrained_S_all 0.968
_refine_ls_R_factor_all 0.0419
_refine_ls_R_factor_gt 0.0373
_refine_ls_shift/su_max 0.001
_refine_ls_shift/su_mean 0.000
_refine_ls_structure_factor_coef Fsqd
_refine_ls_weighting_details 'w=1/[\s^2^(Fo^2^)+(0.0895P)^2^+17.1473P] where P=(Fo^2^+2Fc^2^)/3'
_refine_ls_weighting_scheme calc
_refine_ls_wR_factor_gt 0.1177
_refine_ls_wR_factor_ref 0.1212
_reflns_Friedel_coverage 0.000
_reflns_number_gt 8046
_reflns_number_total 8916
_reflns_threshold_expression 'I > 2\s(I)'
_cod_data_source_file d2dt00717g2.cif
_cod_data_source_block Gly2FePMo_191219_0m
_cod_depositor_comments
;
The following automatic conversions were performed:

data item '_exptl_absorpt_correction_type' value 'Empirical' was
changed to 'empirical' in accordance with the
/home/data/users/saulius/crontab/automatic-downloads/rss-feeds/RSC/lib/dictionaries/cif_core.dic
dictionary named 'cif_core.dic' version 2.4.2 last updated on
2011-04-26.

data item '_exptl_crystal_density_meas' value 'not measured' was
changed to '?' -- the value is perceived as not measured.

Automatic conversion script
Id: cif_fix_values 7556 2019-12-06 15:28:31Z antanas 

 Adding full bibliography for 7710422--7710427.cif.
;
_cod_database_code 7710427
_shelx_shelxl_version_number 2018/3
_shelx_space_group_comment
;
The symmetry employed for this shelxl refinement is uniquely defined
by the following loop, which should always be used as a source of
symmetry information in preference to the above space-group names.
They are only intended as comments.
;
_shelx_estimated_absorpt_t_min 0.483
_shelx_estimated_absorpt_t_max 0.581
_exptl_absorpt_special_details 'Bruker SADABS'

loop_
_space_group_symop_operation_xyz
'x, y, z'
'-x+1/2, -y, z+1/2'
'-x, y+1/2, -z+1/2'
'x+1/2, -y+1/2, -z'
'-x, -y, -z'
'x-1/2, y, -z-1/2'
'x, -y-1/2, z-1/2'
'-x-1/2, y-1/2, z'

loop_
_atom_site_label
_atom_site_type_symbol
_atom_site_fract_x
_atom_site_fract_y
_atom_site_fract_z
_atom_site_U_iso_or_equiv
_atom_site_adp_type
_atom_site_occupancy
_atom_site_site_symmetry_order
_atom_site_calc_flag
_atom_site_refinement_flags_posn
_atom_site_refinement_flags_adp
_atom_site_refinement_flags_occupancy
_atom_site_disorder_assembly
_atom_site_disorder_group
Mo1 Mo 0.45810(3) 0.83089(2) 0.12742(2) 0.02523(14) Uani 1 1 d . U . . .
Mo2 Mo 0.53523(3) 0.59207(2) 0.03436(2) 0.02442(14) Uani 1 1 d . U . . .
Mo3 Mo 0.64178(3) 0.67677(2) 0.11716(2) 0.02382(14) Uani 1 1 d . U . . .
Mo4 Mo 0.53567(3) 0.73952(2) 0.01863(2) 0.02385(14) Uani 1 1 d . U . . .
Mo5 Mo 0.54270(3) 0.59348(2) 0.22276(2) 0.02481(14) Uani 1 1 d . U . . .
Mo6 Mo 0.32283(3) 0.60746(2) 0.03123(2) 0.02537(14) Uani 1 1 d . U . . .
Mo7 Mo 0.23193(3) 0.67726(2) 0.13219(2) 0.02539(14) Uani 1 1 d . U . . .
Mo8 Mo 0.41651(3) 0.52540(2) 0.13985(2) 0.02392(14) Uani 1 1 d . U . . .
Mo9 Mo 0.54328(3) 0.75352(2) 0.22668(2) 0.02634(14) Uani 1 1 d . U . . .
Mo10 Mo 0.34633(3) 0.61024(2) 0.23972(2) 0.02516(14) Uani 1 1 d . U . . .
Mo11 Mo 0.34594(3) 0.76971(2) 0.22334(2) 0.02500(14) Uani 1 1 d . U . . .
Mo12 Mo 0.32484(3) 0.75532(2) 0.03569(2) 0.02529(14) Uani 1 1 d . U . . .
P1 P 0.43720(7) 0.67736(6) 0.12875(6) 0.0181(3) Uani 1 1 d . U . . .
O1 O 0.3624(2) 0.67860(15) 0.09633(16) 0.0232(8) Uani 1 1 d . U . . .
O2 O 0.5063(2) 0.52761(16) 0.18961(17) 0.0291(9) Uani 1 1 d . U . . .
O3 O 0.7366(2) 0.67276(19) 0.12569(19) 0.0349(11) Uani 1 1 d . U . . .
O4 O 0.2383(2) 0.73857(16) 0.07720(17) 0.0279(9) Uani 1 1 d . U . . .
O5 O 0.3777(2) 0.83311(16) 0.18353(17) 0.0280(9) Uani 1 1 d . U . . .
O6 O 0.5063(2) 0.67283(15) 0.09106(16) 0.0226(8) Uani 1 1 d . U . . .
O7 O 0.4300(2) 0.74260(17) 0.00881(17) 0.0272(9) Uani 1 1 d . U . . .
O8 O 0.5382(2) 0.67664(16) 0.24330(18) 0.0291(9) Uani 1 1 d . U . . .
O9 O 0.1382(2) 0.68278(18) 0.14823(19) 0.0327(10) Uani 1 1 d . U . . .
O10 O 0.4255(2) 0.60344(18) 0.01394(17) 0.0290(9) Uani 1 1 d . U . . .
O11 O 0.3531(2) 0.68806(17) 0.25072(18) 0.0303(9) Uani 1 1 d . U . . .
O12 O 0.4436(2) 0.59083(17) 0.26513(17) 0.0279(9) Uani 1 1 d . U . . .
O13 O 0.2813(2) 0.56157(18) -0.01242(18) 0.0338(10) Uani 1 1 d . U . . .
O14 O 0.2764(2) 0.74094(16) 0.17649(17) 0.0286(9) Uani 1 1 d . U . . .
O15 O 0.5170(2) 0.79748(17) 0.07511(16) 0.0267(8) Uani 1 1 d . U . . .
O16 O 0.2882(2) 0.80033(18) -0.01023(18) 0.0345(10) Uani 1 1 d . U . . .
O17 O 0.4988(2) 0.54745(16) 0.08816(17) 0.0274(9) Uani 1 1 d . U . . .
O18 O 0.3046(2) 0.67870(16) 0.00108(18) 0.0288(9) Uani 1 1 d . U . . .
O19 O 0.6062(2) 0.61671(17) 0.16877(17) 0.0280(9) Uani 1 1 d . U . . .
O20 O 0.2318(2) 0.62365(17) 0.07800(18) 0.0298(9) Uani 1 1 d . U . . .
O21 O 0.4505(2) 0.77454(17) 0.25725(17) 0.0292(9) Uani 1 1 d . U . . .
O22 O 0.4433(2) 0.73311(15) 0.16158(16) 0.0230(8) Uani 1 1 d . U . . .
O23 O 0.6316(2) 0.72663(16) 0.05965(17) 0.0268(9) Uani 1 1 d . U . . .
O24 O 0.3544(2) 0.53593(17) 0.19764(17) 0.0280(9) Uani 1 1 d . U . . .
O25 O 0.5299(2) 0.82390(16) 0.18096(18) 0.0295(9) Uani 1 1 d . U . . .
O26 O 0.6029(2) 0.56600(19) 0.26825(18) 0.0362(10) Uani 1 1 d . U . . .
O27 O 0.2716(2) 0.62880(16) 0.18313(17) 0.0290(9) Uani 1 1 d . U . . .
O28 O 0.6286(2) 0.61208(16) 0.06589(17) 0.0256(8) Uani 1 1 d . U . . .
O29 O 0.5485(2) 0.66586(17) -0.00779(17) 0.0269(9) Uani 1 1 d . U . . .
O30 O 0.4363(2) 0.62482(16) 0.16588(16) 0.0225(8) Uani 1 1 d . U . . .
O31 O 0.4617(2) 0.90207(18) 0.1120(2) 0.0356(10) Uani 1 1 d . U . . .
O32 O 0.2883(3) 0.58643(18) 0.28848(19) 0.0387(11) Uani 1 1 d . U . . .
O33 O 0.3493(2) 0.55396(16) 0.09017(18) 0.0283(9) Uani 1 1 d . U . . .
O34 O 0.6093(2) 0.72908(17) 0.16717(17) 0.0276(9) Uani 1 1 d . U . . .
O35 O 0.4137(2) 0.45342(17) 0.13031(17) 0.0330(10) Uani 1 1 d . U . . .
O36 O 0.2931(3) 0.80034(19) 0.27094(19) 0.0382(10) Uani 1 1 d . U . . .
O37 O 0.3689(2) 0.80535(17) 0.08306(17) 0.0282(9) Uani 1 1 d . U . . .
O38 O 0.5705(2) 0.78226(18) -0.02950(18) 0.0348(10) Uani 1 1 d . U . . .
O39 O 0.5635(2) 0.54368(18) -0.01150(18) 0.0344(10) Uani 1 1 d . U . . .
O40 O 0.6075(2) 0.78053(18) 0.26940(19) 0.0354(10) Uani 1 1 d . U . . .
Na1 Na 0.08765(14) -0.14103(10) 0.17143(11) 0.0367(6) Uani 1 1 d . U . . .
O1A O 0.3437(2) 0.34049(18) 0.09330(19) 0.0343(10) Uani 1 1 d . . . . .
O1C O 0.2016(2) -0.0989(2) 0.20284(19) 0.0404(11) Uani 1 1 d . U . . .
O1B O -0.0020(2) 0.7964(2) 0.12757(18) 0.0388(11) Uani 1 1 d . U . . .
O3C O 0.3476(2) -0.0102(2) 0.0599(2) 0.0442(12) Uani 1 1 d . U . . .
N1C N 0.2712(3) -0.0636(2) 0.1132(2) 0.0349(12) Uani 1 1 d . U . . .
H1CA H 0.236156 -0.089929 0.114401 0.042 Uiso 1 1 calc R U . . .
N1B N -0.0337(3) 0.6792(2) 0.1243(2) 0.0324(13) Uani 1 1 d . U . . .
H1BA H 0.009176 0.689922 0.138311 0.039 Uiso 1 1 calc R U . . .
O2B O -0.1261(3) 0.8185(2) 0.1139(2) 0.0457(12) Uani 1 1 d . U . . .
O2C O 0.2895(3) -0.0561(2) 0.2538(2) 0.0531(13) Uani 1 1 d . U . . .
H2CA H 0.265417 -0.072140 0.277623 0.080 Uiso 1 1 calc R U . . .
O3B O -0.0968(3) 0.6057(2) 0.0859(3) 0.080(2) Uani 1 1 d . U . . .
C2C C 0.3013(3) -0.0419(3) 0.1625(3) 0.0338(13) Uani 1 1 d . U . . .
H2CB H 0.296094 -0.000108 0.163611 0.041 Uiso 1 1 calc R U . . .
H2CC H 0.355678 -0.051384 0.165288 0.041 Uiso 1 1 calc R U . . .
C1C C 0.2577(3) -0.0688(3) 0.2080(3) 0.0333(14) Uani 1 1 d . U . . .
N2B N 0.0123(3) 0.5266(3) 0.1025(3) 0.0537(17) Uani 1 1 d . U . . .
H2B1 H 0.054606 0.504889 0.104696 0.081 Uiso 1 1 calc R U . . .
H2B2 H -0.020863 0.516040 0.127499 0.081 Uiso 1 1 calc R U . . .
H2B3 H -0.009243 0.521818 0.070842 0.081 Uiso 1 1 calc R U . . .
C4B C 0.0331(4) 0.5882(3) 0.1097(3) 0.0409(16) Uani 1 1 d . U . . .
H4BA H 0.069751 0.599766 0.082713 0.049 Uiso 1 1 calc R U . . .
H4BB H 0.057188 0.593520 0.143965 0.049 Uiso 1 1 calc R U . . .
C2B C -0.0970(3) 0.7204(3) 0.1218(3) 0.0333(14) Uani 1 1 d . U . . .
H2BC H -0.130337 0.714952 0.152169 0.040 Uiso 1 1 calc R U . . .
H2BD H -0.127257 0.713067 0.090192 0.040 Uiso 1 1 calc R U . . .
N2C N 0.2857(3) -0.0549(3) -0.0311(2) 0.0478(15) Uani 1 1 d . U . . .
H2C1 H 0.256655 -0.068261 -0.057448 0.072 Uiso 1 1 calc R U . . .
H2C2 H 0.291750 -0.016815 -0.034664 0.072 Uiso 1 1 calc R U . . .
H2C3 H 0.331542 -0.072156 -0.031914 0.072 Uiso 1 1 calc R U . . .
C3B C -0.0396(3) 0.6262(3) 0.1059(3) 0.0392(16) Uani 1 1 d . U . . .
C4C C 0.2473(3) -0.0674(3) 0.0202(3) 0.0358(14) Uani 1 1 d . U . . .
H4CA H 0.239861 -0.108917 0.023683 0.043 Uiso 1 1 calc R U . . .
H4CB H 0.196908 -0.049179 0.020714 0.043 Uiso 1 1 calc R U . . .
C3C C 0.2942(3) -0.0456(2) 0.0666(3) 0.0315(13) Uani 1 1 d . U . . .
C1B C -0.0681(3) 0.7822(3) 0.1209(2) 0.0308(13) Uani 1 1 d . U . . .
O2A O 0.0162(3) 0.4031(2) 0.2765(2) 0.0550(14) Uani 1 1 d . . . . .
O3A O 0.4459(3) 0.4730(2) 0.3040(3) 0.0623(16) Uani 1 1 d . . . . .
O4A O -0.0902(3) 0.9306(2) 0.1135(3) 0.0654(16) Uani 1 1 d . . . . .
O5A O 0.1968(3) -0.0731(3) 0.3348(3) 0.0715(17) Uani 1 1 d . . . . .
O6A O 0.6863(4) 0.8466(3) 0.0844(3) 0.084(2) Uani 1 1 d . . . . .
O7A O 0.2090(4) -0.0141(2) -0.1238(2) 0.0611(15) Uani 1 1 d . . . . .
O8A O 0.3977(5) 0.0503(4) -0.0380(4) 0.124(3) Uani 1 1 d . . . . .

loop_
_atom_site_aniso_label
_atom_site_aniso_U_11
_atom_site_aniso_U_22
_atom_site_aniso_U_33
_atom_site_aniso_U_23
_atom_site_aniso_U_13
_atom_site_aniso_U_12
Mo1 0.0288(3) 0.0176(3) 0.0293(3) -0.0010(2) 0.0016(2) -0.00091(18)
Mo2 0.0255(3) 0.0217(3) 0.0261(3) -0.0033(2) 0.00441(19) -0.00056(18)
Mo3 0.0178(2) 0.0257(3) 0.0280(3) -0.0001(2) -0.00006(19) -0.00050(17)
Mo4 0.0233(2) 0.0241(3) 0.0241(3) 0.0022(2) 0.00258(19) -0.00036(18)
Mo5 0.0253(3) 0.0242(3) 0.0250(3) 0.0034(2) -0.00249(19) 0.00092(18)
Mo6 0.0246(3) 0.0242(3) 0.0274(3) -0.0036(2) -0.00376(19) -0.00203(18)
Mo7 0.0178(2) 0.0280(3) 0.0303(3) -0.0002(2) 0.00110(19) -0.00091(18)
Mo8 0.0264(2) 0.0170(2) 0.0284(3) 0.0003(2) 0.0013(2) -0.00156(18)
Mo9 0.0270(3) 0.0247(3) 0.0273(3) -0.0054(2) -0.0046(2) -0.00111(19)
Mo10 0.0270(3) 0.0231(3) 0.0254(3) 0.0017(2) 0.0045(2) -0.00061(18)
Mo11 0.0256(3) 0.0226(3) 0.0268(3) -0.0040(2) 0.0028(2) 0.00062(18)
Mo12 0.0232(2) 0.0248(3) 0.0278(3) 0.0031(2) -0.0023(2) 0.00288(19)
P1 0.0165(7) 0.0171(7) 0.0205(9) -0.0007(5) 0.0002(5) -0.0009(5)
O1 0.0206(17) 0.0230(19) 0.026(2) -0.0001(15) -0.0008(15) 0.0013(14)
O2 0.0250(19) 0.0221(19) 0.040(3) 0.0018(18) -0.0013(17) 0.0010(15)
O3 0.020(2) 0.041(3) 0.044(3) 0.002(2) -0.0004(17) -0.0019(16)
O4 0.0225(17) 0.027(2) 0.034(2) 0.0033(17) 0.0001(16) 0.0025(15)
O5 0.032(2) 0.0178(18) 0.034(3) -0.0021(17) 0.0041(17) 0.0023(15)
O6 0.0191(17) 0.0202(18) 0.028(2) 0.0021(15) -0.0008(15) -0.0012(13)
O7 0.0243(17) 0.026(2) 0.031(2) -0.0026(17) -0.0008(16) -0.0021(15)
O8 0.031(2) 0.027(2) 0.029(3) -0.0031(17) -0.0016(17) 0.0012(15)
O9 0.0208(18) 0.042(3) 0.035(3) -0.003(2) 0.0026(17) 0.0009(16)
O10 0.0271(18) 0.033(2) 0.026(2) -0.0007(18) 0.0011(16) -0.0001(16)
O11 0.034(2) 0.0264(19) 0.031(3) -0.0008(17) 0.0009(17) 0.0015(16)
O12 0.0298(19) 0.027(2) 0.027(2) 0.0049(17) 0.0017(16) 0.0022(16)
O13 0.031(2) 0.033(2) 0.037(3) -0.0043(19) -0.0048(18) -0.0037(17)
O14 0.0288(19) 0.025(2) 0.032(2) -0.0014(17) 0.0007(17) -0.0005(15)
O15 0.0267(18) 0.0254(19) 0.028(2) -0.0039(17) 0.0015(16) -0.0058(15)
O16 0.034(2) 0.033(2) 0.037(3) 0.005(2) -0.0033(19) 0.0048(18)
O17 0.0240(18) 0.0238(19) 0.034(2) 0.0016(17) 0.0036(16) 0.0002(15)
O18 0.027(2) 0.028(2) 0.032(3) -0.0015(17) -0.0038(17) 0.0023(15)
O19 0.0279(19) 0.026(2) 0.030(2) 0.0029(17) 0.0013(16) -0.0004(15)
O20 0.0220(18) 0.029(2) 0.038(3) -0.0047(18) -0.0005(16) -0.0031(15)
O21 0.034(2) 0.032(2) 0.022(2) -0.0051(18) -0.0027(16) 0.0012(16)
O22 0.0259(17) 0.0193(18) 0.024(2) -0.0032(15) 0.0009(15) 0.0006(14)
O23 0.0232(18) 0.0252(19) 0.032(2) 0.0024(17) -0.0004(16) -0.0046(15)
O24 0.0285(19) 0.025(2) 0.030(2) 0.0000(17) 0.0054(16) -0.0028(15)
O25 0.034(2) 0.023(2) 0.032(3) -0.0039(17) -0.0043(17) -0.0022(15)
O26 0.039(2) 0.038(2) 0.032(3) 0.006(2) -0.0087(18) 0.0063(19)
O27 0.0282(19) 0.026(2) 0.033(2) 0.0012(17) 0.0006(16) -0.0003(16)
O28 0.0230(17) 0.0238(19) 0.030(2) -0.0024(16) 0.0021(16) 0.0011(15)
O29 0.0287(19) 0.0266(19) 0.026(2) 0.0009(17) 0.0024(16) 0.0026(15)
O30 0.0231(17) 0.0215(18) 0.023(2) -0.0018(16) -0.0014(15) -0.0002(14)
O31 0.037(2) 0.021(2) 0.049(3) 0.001(2) 0.000(2) -0.0026(16)
O32 0.044(2) 0.036(2) 0.037(3) 0.007(2) 0.013(2) -0.004(2)
O33 0.0258(18) 0.0202(19) 0.039(2) 0.0018(17) 0.0012(16) -0.0010(15)
O34 0.0276(19) 0.027(2) 0.028(2) -0.0018(17) -0.0006(16) -0.0016(15)
O35 0.040(2) 0.018(2) 0.041(3) 0.0003(17) -0.0003(18) -0.0018(17)
O36 0.040(2) 0.035(2) 0.040(3) -0.012(2) 0.009(2) 0.0046(19)
O37 0.0247(18) 0.026(2) 0.034(2) -0.0012(17) 0.0002(16) 0.0026(15)
O38 0.035(2) 0.035(2) 0.034(3) 0.0096(19) 0.0051(18) -0.0021(18)
O39 0.035(2) 0.031(2) 0.036(3) -0.0110(19) 0.0067(19) -0.0014(17)
O40 0.032(2) 0.033(2) 0.041(3) -0.010(2) -0.0087(18) -0.0024(17)
Na1 0.0405(13) 0.0312(13) 0.0383(16) 0.0052(11) 0.0004(11) -0.0058(10)
O1A 0.031(2) 0.032(2) 0.039(3) -0.004(2) 0.0045(19) 0.0000(17)
O1C 0.039(2) 0.041(3) 0.041(3) 0.007(2) -0.004(2) -0.008(2)
O1B 0.033(2) 0.039(3) 0.045(3) -0.001(2) 0.0011(19) -0.0094(19)
O3C 0.037(2) 0.045(3) 0.051(3) 0.008(2) -0.001(2) -0.011(2)
N1C 0.029(2) 0.033(3) 0.043(3) 0.002(2) 0.000(2) -0.007(2)
N1B 0.023(2) 0.033(3) 0.042(4) 0.002(2) -0.004(2) -0.0042(19)
O2B 0.038(2) 0.039(3) 0.060(4) 0.003(2) -0.003(2) 0.005(2)
O2C 0.054(3) 0.068(4) 0.038(3) -0.004(3) -0.004(2) -0.019(3)
O3B 0.045(3) 0.051(3) 0.145(7) -0.038(4) -0.046(4) 0.011(2)
C2C 0.029(3) 0.035(3) 0.037(3) -0.002(3) 0.000(2) -0.002(2)
C1C 0.033(3) 0.029(3) 0.038(4) -0.004(3) -0.005(2) 0.004(2)
N2B 0.040(3) 0.042(3) 0.079(5) -0.002(3) -0.007(3) 0.007(3)
C4B 0.032(3) 0.036(3) 0.054(5) -0.002(3) -0.008(3) 0.001(3)
C2B 0.027(3) 0.035(3) 0.038(4) 0.000(3) -0.001(3) -0.004(2)
N2C 0.051(3) 0.058(4) 0.035(3) -0.003(3) -0.001(3) 0.013(3)
C3B 0.029(3) 0.035(3) 0.053(5) -0.006(3) -0.006(3) -0.004(2)
C4C 0.034(3) 0.035(3) 0.038(4) -0.002(3) 0.000(3) 0.002(3)
C3C 0.024(3) 0.026(3) 0.044(4) 0.001(3) 0.003(2) 0.007(2)
C1B 0.032(3) 0.037(3) 0.023(3) -0.002(3) 0.002(2) 0.000(2)
O2A 0.057(3) 0.044(3) 0.064(4) -0.015(3) 0.007(3) 0.000(2)
O3A 0.072(4) 0.052(3) 0.063(4) 0.021(3) -0.008(3) 0.002(3)
O4A 0.065(3) 0.043(3) 0.089(5) 0.007(3) -0.015(3) -0.003(3)
O5A 0.060(3) 0.099(5) 0.056(4) 0.013(4) 0.000(3) -0.004(3)
O6A 0.078(4) 0.072(4) 0.102(6) -0.030(4) 0.038(4) -0.037(3)
O7A 0.087(4) 0.047(3) 0.049(4) 0.003(3) -0.006(3) 0.001(3)
O8A 0.123(7) 0.128(8) 0.121(8) 0.018(6) 0.053(6) -0.004(6)

loop_
_atom_type_symbol
_atom_type_description
_atom_type_scat_dispersion_real
_atom_type_scat_dispersion_imag
_atom_type_scat_source
C C 0.0033 0.0016 'International Tables Vol C Tables 4.2.6.8 and 6.1.1.4'
H H 0.0000 0.0000 'International Tables Vol C Tables 4.2.6.8 and 6.1.1.4'
N N 0.0061 0.0033 'International Tables Vol C Tables 4.2.6.8 and 6.1.1.4'
O O 0.0106 0.0060 'International Tables Vol C Tables 4.2.6.8 and 6.1.1.4'
P P 0.1023 0.0942 'International Tables Vol C Tables 4.2.6.8 and 6.1.1.4'
Mo Mo -1.6832 0.6857 'International Tables Vol C Tables 4.2.6.8 and 6.1.1.4'
Na Na 0.0362 0.0249 'International Tables Vol C Tables 4.2.6.8 and 6.1.1.4'

loop_
_geom_angle_atom_site_label_1
_geom_angle_atom_site_label_2
_geom_angle_atom_site_label_3
_geom_angle
_geom_angle_site_symmetry_1
_geom_angle_site_symmetry_3
_geom_angle_publ_flag
O31 Mo1 O15 102.8(2) . . ?
O31 Mo1 O25 103.3(2) . . ?
O15 Mo1 O25 96.69(19) . . ?
O31 Mo1 O5 99.49(19) . . ?
O15 Mo1 O5 155.80(16) . . ?
O25 Mo1 O5 87.24(19) . . ?
O31 Mo1 O37 100.69(19) . . ?
O15 Mo1 O37 84.41(16) . . ?
O25 Mo1 O37 155.13(17) . . ?
O5 Mo1 O37 82.27(17) . . ?
O31 Mo1 O22 171.44(19) . . ?
O15 Mo1 O22 85.70(15) . . ?
O25 Mo1 O22 74.29(15) . . ?
O5 Mo1 O22 72.34(14) . . ?
O37 Mo1 O22 81.05(15) . . ?
O39 Mo2 O17 103.9(2) . . ?
O39 Mo2 O28 101.87(19) . . ?
O17 Mo2 O28 96.99(17) . . ?
O39 Mo2 O10 100.81(19) . . ?
O17 Mo2 O10 86.40(17) . . ?
O28 Mo2 O10 155.51(17) . . ?
O39 Mo2 O29 99.3(2) . . ?
O17 Mo2 O29 155.57(17) . . ?
O28 Mo2 O29 85.30(17) . . ?
O10 Mo2 O29 82.01(16) . . ?
O39 Mo2 O6 170.42(18) . . ?
O17 Mo2 O6 85.42(16) . . ?
O28 Mo2 O6 74.61(14) . . ?
O10 Mo2 O6 81.53(15) . . ?
O29 Mo2 O6 71.68(15) . . ?
O3 Mo3 O34 104.5(2) . . ?
O3 Mo3 O23 103.26(19) . . ?
O34 Mo3 O23 95.89(18) . . ?
O3 Mo3 O28 98.98(19) . . ?
O34 Mo3 O28 154.98(16) . . ?
O23 Mo3 O28 86.77(17) . . ?
O3 Mo3 O19 100.47(19) . . ?
O34 Mo3 O19 84.92(18) . . ?
O23 Mo3 O19 155.21(16) . . ?
O28 Mo3 O19 82.55(16) . . ?
O3 Mo3 O6 170.21(19) . . ?
O34 Mo3 O6 85.13(15) . . ?
O23 Mo3 O6 73.80(14) . . ?
O28 Mo3 O6 71.70(14) . . ?
O19 Mo3 O6 81.61(14) . . ?
O38 Mo4 O29 103.6(2) . . ?
O38 Mo4 O7 103.6(2) . . ?
O29 Mo4 O7 96.12(17) . . ?
O38 Mo4 O15 100.65(19) . . ?
O29 Mo4 O15 154.73(18) . . ?
O7 Mo4 O15 84.78(17) . . ?
O38 Mo4 O23 99.55(18) . . ?
O29 Mo4 O23 87.13(17) . . ?
O7 Mo4 O23 155.06(18) . . ?
O15 Mo4 O23 82.04(16) . . ?
O38 Mo4 O6 170.92(17) . . ?
O29 Mo4 O6 73.51(16) . . ?
O7 Mo4 O6 85.31(16) . . ?
O15 Mo4 O6 81.42(15) . . ?
O23 Mo4 O6 71.88(14) . . ?
O26 Mo5 O19 104.3(2) . . ?
O26 Mo5 O2 102.3(2) . . ?
O19 Mo5 O2 96.20(18) . . ?
O26 Mo5 O8 102.1(2) . . ?
O19 Mo5 O8 86.32(18) . . ?
O2 Mo5 O8 154.01(17) . . ?
O26 Mo5 O12 98.83(19) . . ?
O19 Mo5 O12 155.76(17) . . ?
O2 Mo5 O12 85.72(17) . . ?
O8 Mo5 O12 81.84(17) . . ?
O26 Mo5 O30 169.47(18) . . ?
O19 Mo5 O30 85.92(15) . . ?
O2 Mo5 O30 73.67(15) . . ?
O8 Mo5 O30 80.74(15) . . ?
O12 Mo5 O30 71.38(15) . . ?
O13 Mo6 O10 103.08(19) . . ?
O13 Mo6 O18 102.4(2) . . ?
O10 Mo6 O18 96.51(18) . . ?
O13 Mo6 O33 101.49(19) . . ?
O10 Mo6 O33 85.59(17) . . ?
O18 Mo6 O33 154.82(18) . . ?
O13 Mo6 O20 99.54(18) . . ?
O10 Mo6 O20 155.84(18) . . ?
O18 Mo6 O20 86.70(18) . . ?
O33 Mo6 O20 81.71(16) . . ?
O13 Mo6 O1 171.16(17) . . ?
O10 Mo6 O1 85.48(16) . . ?
O18 Mo6 O1 74.05(16) . . ?
O33 Mo6 O1 81.13(15) . . ?
O20 Mo6 O1 72.35(14) . . ?
O9 Mo7 O27 103.8(2) . . ?
O9 Mo7 O20 103.22(19) . . ?
O27 Mo7 O20 96.51(18) . . ?
O9 Mo7 O4 99.73(19) . . ?
O27 Mo7 O4 154.43(16) . . ?
O20 Mo7 O4 87.56(19) . . ?
O9 Mo7 O14 100.45(19) . . ?
O27 Mo7 O14 84.84(17) . . ?
O20 Mo7 O14 155.20(16) . . ?
O4 Mo7 O14 81.24(17) . . ?
O9 Mo7 O1 170.68(19) . . ?
O27 Mo7 O1 85.45(15) . . ?
O20 Mo7 O1 74.56(14) . . ?
O4 Mo7 O1 71.26(14) . . ?
O14 Mo7 O1 80.89(14) . . ?
O35 Mo8 O24 103.22(19) . . ?
O35 Mo8 O33 103.79(19) . . ?
O24 Mo8 O33 97.19(18) . . ?
O35 Mo8 O17 100.26(18) . . ?
O24 Mo8 O17 155.09(17) . . ?
O33 Mo8 O17 85.10(16) . . ?
O35 Mo8 O2 97.92(18) . . ?
O24 Mo8 O2 87.28(18) . . ?
O33 Mo8 O2 156.12(16) . . ?
O17 Mo8 O2 81.34(17) . . ?
O35 Mo8 O30 169.88(17) . . ?
O24 Mo8 O30 74.92(15) . . ?
O33 Mo8 O30 86.32(15) . . ?
O17 Mo8 O30 80.50(14) . . ?
O2 Mo8 O30 72.15(14) . . ?
O40 Mo9 O8 104.2(2) . . ?
O40 Mo9 O21 102.19(19) . . ?
O8 Mo9 O21 96.72(18) . . ?
O40 Mo9 O34 102.33(19) . . ?
O8 Mo9 O34 85.74(18) . . ?
O21 Mo9 O34 153.93(17) . . ?
O40 Mo9 O25 98.5(2) . . ?
O8 Mo9 O25 155.99(19) . . ?
O21 Mo9 O25 85.87(18) . . ?
O34 Mo9 O25 81.88(17) . . ?
O40 Mo9 O22 169.24(17) . . ?
O8 Mo9 O22 86.19(16) . . ?
O21 Mo9 O22 73.42(15) . . ?
O34 Mo9 O22 80.89(14) . . ?
O25 Mo9 O22 71.62(14) . . ?
O40 Mo9 Na1 31.72(15) . 6_666 ?
O8 Mo9 Na1 119.91(15) . 6_666 ?
O21 Mo9 Na1 73.23(13) . 6_666 ?
O34 Mo9 Na1 127.64(12) . 6_666 ?
O25 Mo9 Na1 83.75(13) . 6_666 ?
O22 Mo9 Na1 139.53(9) . 6_666 ?
O32 Mo10 O11 104.4(2) . . ?
O32 Mo10 O12 102.1(2) . . ?
O11 Mo10 O12 97.25(18) . . ?
O32 Mo10 O27 102.1(2) . . ?
O11 Mo10 O27 86.52(18) . . ?
O12 Mo10 O27 153.69(17) . . ?
O32 Mo10 O24 98.62(19) . . ?
O11 Mo10 O24 155.76(18) . . ?
O12 Mo10 O24 85.13(17) . . ?
O27 Mo10 O24 81.25(16) . . ?
O32 Mo10 O30 168.80(17) . . ?
O11 Mo10 O30 86.57(16) . . ?
O12 Mo10 O30 73.71(15) . . ?
O27 Mo10 O30 80.57(15) . . ?
O24 Mo10 O30 70.88(14) . . ?
O36 Mo11 O14 105.1(2) . . ?
O36 Mo11 O5 102.7(2) . . ?
O14 Mo11 O5 97.52(18) . . ?
O36 Mo11 O11 100.5(2) . . ?
O14 Mo11 O11 85.60(17) . . ?
O5 Mo11 O11 154.85(17) . . ?
O36 Mo11 O21 99.5(2) . . ?
O14 Mo11 O21 153.91(17) . . ?
O5 Mo11 O21 85.43(18) . . ?
O11 Mo11 O21 81.33(16) . . ?
O36 Mo11 O22 169.61(18) . . ?
O14 Mo11 O22 85.19(15) . . ?
O5 Mo11 O22 73.85(15) . . ?
O11 Mo11 O22 81.60(15) . . ?
O21 Mo11 O22 70.68(15) . . ?
O16 Mo12 O37 102.7(2) . . ?
O16 Mo12 O4 102.26(19) . . ?
O37 Mo12 O4 95.60(18) . . ?
O16 Mo12 O7 101.71(19) . . ?
O37 Mo12 O7 86.19(17) . . ?
O4 Mo12 O7 154.93(17) . . ?
O16 Mo12 O18 100.2(2) . . ?
O37 Mo12 O18 156.27(17) . . ?
O4 Mo12 O18 85.53(18) . . ?
O7 Mo12 O18 83.12(16) . . ?
O16 Mo12 O1 170.45(17) . . ?
O37 Mo12 O1 86.24(16) . . ?
O4 Mo12 O1 73.19(14) . . ?
O7 Mo12 O1 82.01(15) . . ?
O18 Mo12 O1 71.35(15) . . ?
O1 P1 O6 109.2(2) . . ?
O1 P1 O30 109.5(2) . . ?
O6 P1 O30 109.5(2) . . ?
O1 P1 O22 109.4(2) . . ?
O6 P1 O22 109.8(2) . . ?
O30 P1 O22 109.4(2) . . ?
P1 O1 Mo6 126.1(2) . . ?
P1 O1 Mo12 125.3(2) . . ?
Mo6 O1 Mo12 89.35(14) . . ?
P1 O1 Mo7 125.8(2) . . ?
Mo6 O1 Mo7 88.91(12) . . ?
Mo12 O1 Mo7 89.71(12) . . ?
Mo5 O2 Mo8 124.9(2) . . ?
Mo12 O4 Mo7 125.76(19) . . ?
Mo11 O5 Mo1 124.99(19) . . ?
P1 O6 Mo2 125.9(2) . . ?
P1 O6 Mo3 125.5(2) . . ?
Mo2 O6 Mo3 89.37(12) . . ?
P1 O6 Mo4 125.8(2) . . ?
Mo2 O6 Mo4 89.85(14) . . ?
Mo3 O6 Mo4 88.76(12) . . ?
Mo4 O7 Mo12 151.3(2) . . ?
Mo9 O8 Mo5 151.1(3) . . ?
Mo6 O10 Mo2 150.8(3) . . ?
Mo10 O11 Mo11 150.1(3) . . ?
Mo10 O12 Mo5 125.4(2) . . ?
Mo11 O14 Mo7 152.7(2) . . ?
Mo1 O15 Mo4 153.0(2) . . ?
Mo2 O17 Mo8 151.6(2) . . ?
Mo6 O18 Mo12 125.2(2) . . ?
Mo5 O19 Mo3 150.8(2) . . ?
Mo7 O20 Mo6 124.11(19) . . ?
Mo9 O21 Mo11 126.3(2) . . ?
P1 O22 Mo1 126.4(2) . . ?
P1 O22 Mo9 125.2(2) . . ?
Mo1 O22 Mo9 89.19(12) . . ?
P1 O22 Mo11 125.9(2) . . ?
Mo1 O22 Mo11 88.80(12) . . ?
Mo9 O22 Mo11 89.59(13) . . ?
Mo3 O23 Mo4 125.47(19) . . ?
Mo8 O24 Mo10 124.9(2) . . ?
Mo1 O25 Mo9 124.8(2) . . ?
Mo7 O27 Mo10 152.1(2) . . ?
Mo2 O28 Mo3 124.33(19) . . ?
Mo4 O29 Mo2 124.9(2) . . ?
P1 O30 Mo8 125.9(2) . . ?
P1 O30 Mo5 125.9(2) . . ?
Mo8 O30 Mo5 89.24(12) . . ?
P1 O30 Mo10 125.5(2) . . ?
Mo8 O30 Mo10 89.25(12) . . ?
Mo5 O30 Mo10 89.52(13) . . ?
Mo8 O33 Mo6 151.9(2) . . ?
Mo3 O34 Mo9 153.0(2) . . ?
Mo8 O35 Na1 146.2(3) . 8_665 ?
Mo12 O37 Mo1 151.1(2) . . ?
Mo9 O40 Na1 126.5(2) . 6_666 ?
O1C Na1 O1A 86.17(18) . 8_655 ?
O1C Na1 O40 88.90(18) . 6_546 ?
O1A Na1 O40 108.61(18) 8_655 6_546 ?
O1C Na1 O1B 162.9(2) . 1_545 ?
O1A Na1 O1B 80.17(17) 8_655 1_545 ?
O40 Na1 O1B 85.78(17) 6_546 1_545 ?
O1C Na1 O35 77.25(17) . 8_655 ?
O1A Na1 O35 78.83(17) 8_655 8_655 ?
O40 Na1 O35 164.0(2) 6_546 8_655 ?
O1B Na1 O35 109.77(18) 1_545 8_655 ?
O1C Na1 O2A 105.4(2) . 3_545 ?
O1A Na1 O2A 154.2(2) 8_655 3_545 ?
O40 Na1 O2A 94.84(18) 6_546 3_545 ?
O1B Na1 O2A 91.29(19) 1_545 3_545 ?
O35 Na1 O2A 81.34(17) 8_655 3_545 ?
O1C Na1 Mo9 102.53(14) . 6_546 ?
O1A Na1 Mo9 125.75(14) 8_655 6_546 ?
O40 Na1 Mo9 21.73(10) 6_546 6_546 ?
O1B Na1 Mo9 77.70(13) 1_545 6_546 ?
O35 Na1 Mo9 155.42(15) 8_655 6_546 ?
O2A Na1 Mo9 75.00(13) 3_545 6_546 ?
C1C O1C Na1 163.7(5) . . ?
C1B O1B Na1 147.9(4) . 1_565 ?
C3C N1C C2C 123.8(5) . . ?
C3C N1C H1CA 118.1 . . ?
C2C N1C H1CA 118.1 . . ?
C3B N1B C2B 122.3(5) . . ?
C3B N1B H1BA 118.9 . . ?
C2B N1B H1BA 118.9 . . ?
C1C O2C H2CA 109.5 . . ?
N1C C2C C1C 109.6(5) . . ?
N1C C2C H2CB 109.7 . . ?
C1C C2C H2CB 109.7 . . ?
N1C C2C H2CC 109.7 . . ?
C1C C2C H2CC 109.7 . . ?
H2CB C2C H2CC 108.2 . . ?
O1C C1C O2C 124.2(7) . . ?
O1C C1C C2C 124.0(6) . . ?
O2C C1C C2C 111.8(5) . . ?
C4B N2B H2B1 109.5 . . ?
C4B N2B H2B2 109.5 . . ?
H2B1 N2B H2B2 109.5 . . ?
C4B N2B H2B3 109.5 . . ?
H2B1 N2B H2B3 109.5 . . ?
H2B2 N2B H2B3 109.5 . . ?
N2B C4B C3B 109.9(5) . . ?
N2B C4B H4BA 109.7 . . ?
C3B C4B H4BA 109.7 . . ?
N2B C4B H4BB 109.7 . . ?
C3B C4B H4BB 109.7 . . ?
H4BA C4B H4BB 108.2 . . ?
N1B C2B C1B 111.5(5) . . ?
N1B C2B H2BC 109.3 . . ?
C1B C2B H2BC 109.3 . . ?
N1B C2B H2BD 109.3 . . ?
C1B C2B H2BD 109.3 . . ?
H2BC C2B H2BD 108.0 . . ?
C4C N2C H2C1 109.5 . . ?
C4C N2C H2C2 109.5 . . ?
H2C1 N2C H2C2 109.5 . . ?
C4C N2C H2C3 109.5 . . ?
H2C1 N2C H2C3 109.5 . . ?
H2C2 N2C H2C3 109.5 . . ?
O3B C3B N1B 125.3(6) . . ?
O3B C3B C4B 118.3(6) . . ?
N1B C3B C4B 116.4(5) . . ?
N2C C4C C3C 111.8(5) . . ?
N2C C4C H4CA 109.3 . . ?
C3C C4C H4CA 109.3 . . ?
N2C C4C H4CB 109.3 . . ?
C3C C4C H4CB 109.3 . . ?
H4CA C4C H4CB 107.9 . . ?
O3C C3C N1C 123.7(6) . . ?
O3C C3C C4C 120.8(6) . . ?
N1C C3C C4C 115.3(5) . . ?
O1B C1B O2B 124.8(6) . . ?
O1B C1B C2B 124.8(6) . . ?
O2B C1B C2B 110.3(5) . . ?

loop_
_geom_bond_atom_site_label_1
_geom_bond_atom_site_label_2
_geom_bond_distance
_geom_bond_site_symmetry_2
_geom_bond_publ_flag
Mo1 O31 1.689(4) . ?
Mo1 O15 1.841(4) . ?
Mo1 O25 1.846(4) . ?
Mo1 O5 1.990(4) . ?
Mo1 O37 2.000(4) . ?
Mo1 O22 2.430(4) . ?
Mo2 O39 1.683(4) . ?
Mo2 O17 1.819(4) . ?
Mo2 O28 1.864(4) . ?
Mo2 O10 1.989(4) . ?
Mo2 O29 2.022(4) . ?
Mo2 O6 2.405(4) . ?
Mo3 O3 1.661(4) . ?
Mo3 O34 1.837(4) . ?
Mo3 O23 1.863(4) . ?
Mo3 O28 1.991(4) . ?
Mo3 O19 2.001(4) . ?
Mo3 O6 2.443(4) . ?
Mo4 O38 1.679(4) . ?
Mo4 O29 1.840(4) . ?
Mo4 O7 1.851(4) . ?
Mo4 O15 1.984(4) . ?
Mo4 O23 1.984(4) . ?
Mo4 O6 2.446(4) . ?
Mo5 O26 1.678(4) . ?
Mo5 O19 1.835(4) . ?
Mo5 O2 1.847(4) . ?
Mo5 O8 1.990(4) . ?
Mo5 O12 2.026(4) . ?
Mo5 O30 2.449(4) . ?
Mo6 O13 1.691(4) . ?
Mo6 O10 1.836(4) . ?
Mo6 O18 1.840(4) . ?
Mo6 O33 1.990(4) . ?
Mo6 O20 2.008(4) . ?
Mo6 O1 2.425(4) . ?
Mo7 O9 1.680(4) . ?
Mo7 O27 1.840(4) . ?
Mo7 O20 1.847(4) . ?
Mo7 O4 1.987(4) . ?
Mo7 O14 2.002(4) . ?
Mo7 O1 2.439(4) . ?
Mo8 O35 1.679(4) . ?
Mo8 O24 1.833(4) . ?
Mo8 O33 1.836(4) . ?
Mo8 O17 2.002(4) . ?
Mo8 O2 2.003(4) . ?
Mo8 O30 2.412(4) . ?
Mo9 O40 1.672(4) . ?
Mo9 O8 1.825(4) . ?
Mo9 O21 1.850(4) . ?
Mo9 O34 1.973(4) . ?
Mo9 O25 2.008(4) . ?
Mo9 O22 2.437(4) . ?
Mo9 Na1 3.627(3) 6_666 ?
Mo10 O32 1.684(4) . ?
Mo10 O11 1.821(4) . ?
Mo10 O12 1.860(4) . ?
Mo10 O27 1.978(4) . ?
Mo10 O24 2.023(4) . ?
Mo10 O30 2.457(4) . ?
Mo11 O36 1.670(4) . ?
Mo11 O14 1.817(4) . ?
Mo11 O5 1.860(4) . ?
Mo11 O11 2.011(4) . ?
Mo11 O21 2.009(4) . ?
Mo11 O22 2.451(4) . ?
Mo12 O16 1.683(4) . ?
Mo12 O37 1.831(4) . ?
Mo12 O4 1.872(4) . ?
Mo12 O7 1.968(4) . ?
Mo12 O18 2.004(4) . ?
Mo12 O1 2.432(4) . ?
P1 O1 1.534(4) . ?
P1 O6 1.534(4) . ?
P1 O30 1.534(4) . ?
P1 O22 1.535(4) . ?
O35 Na1 2.415(5) 8_665 ?
O40 Na1 2.374(5) 6_666 ?
Na1 O1C 2.342(5) . ?
Na1 O1A 2.346(5) 8_655 ?
Na1 O1B 2.394(5) 1_545 ?
Na1 O2A 2.452(6) 3_545 ?
O1C C1C 1.202(7) . ?
O1B C1B 1.205(7) . ?
O3C C3C 1.246(7) . ?
N1C C3C 1.312(8) . ?
N1C C2C 1.441(8) . ?
N1C H1CA 0.8600 . ?
N1B C3B 1.311(8) . ?
N1B C2B 1.454(8) . ?
N1B H1BA 0.8600 . ?
O2B C1B 1.321(8) . ?
O2C C1C 1.316(8) . ?
O2C H2CA 0.8200 . ?
O3B C3B 1.210(8) . ?
C2C C1C 1.512(9) . ?
C2C H2CB 0.9700 . ?
C2C H2CC 0.9700 . ?
N2B C4B 1.478(8) . ?
N2B H2B1 0.8900 . ?
N2B H2B2 0.8900 . ?
N2B H2B3 0.8900 . ?
C4B C3B 1.539(9) . ?
C4B H4BA 0.9700 . ?
C4B H4BB 0.9700 . ?
C2B C1B 1.512(9) . ?
C2B H2BC 0.9700 . ?
C2B H2BD 0.9700 . ?
N2C C4C 1.487(9) . ?
N2C H2C1 0.8900 . ?
N2C H2C2 0.8900 . ?
N2C H2C3 0.8900 . ?
C4C C3C 1.514(9) . ?
C4C H4CA 0.9700 . ?
C4C H4CB 0.9700 . ?
